data_1537762
loop_
_publ_author_name
'Dasgupta, A.'
'Horton, J.A.'
'Liu, C.T.'

_publ_section_title
;
 Phase formation and stability in the pseudobinary Ni3Al-Ni3V alloy system
;
_journal_name_full 'High Temp. Alloys:  Theory Des., Conf. Proc.'
_journal_page_first 115
_journal_page_last 123
_journal_volume 1984
_journal_year 1984
_chemical_formula_sum 'Ni3 V'
_space_group_IT_number 139
_symmetry_space_group_name_Hall '-I 4 2'
_symmetry_space_group_name_H-M 'I 4/m m m'
_cell_angle_alpha 90
_cell_angle_beta 90
_cell_angle_gamma 90
_cell_formula_units_Z 2
_cell_length_a 3.54
_cell_length_b 3.54
_cell_length_c 7.22
_cell_volume 90.478
_citation_journal_id_ASTM 53SCAC
_cod_data_source_file Dasgupta_53SCAC_1984_1122.cif
_cod_data_source_block Ni3V1
_cod_original_cell_volume 90.47815
_cod_original_formula_sum 'Ni3 V1'
_cod_database_code 1537762

loop_
_symmetry_equiv_pos_as_xyz
x,y,z
-y,x,z
-x,-y,z
y,-x,z
x,-y,-z
y,x,-z
-x,y,-z
-y,-x,-z
-x,-y,-z
y,-x,-z
x,y,-z
-y,x,-z
-x,y,z
-y,-x,z
x,-y,z
y,x,z
x+1/2,y+1/2,z+1/2
-y+1/2,x+1/2,z+1/2
-x+1/2,-y+1/2,z+1/2
y+1/2,-x+1/2,z+1/2
x+1/2,-y+1/2,-z+1/2
y+1/2,x+1/2,-z+1/2
-x+1/2,y+1/2,-z+1/2
-y+1/2,-x+1/2,-z+1/2
-x+1/2,-y+1/2,-z+1/2
y+1/2,-x+1/2,-z+1/2
x+1/2,y+1/2,-z+1/2
-y+1/2,x+1/2,-z+1/2
-x+1/2,y+1/2,z+1/2
-y+1/2,-x+1/2,z+1/2
x+1/2,-y+1/2,z+1/2
y+1/2,x+1/2,z+1/2

loop_
_atom_site_label
_atom_site_type_symbol
_atom_site_fract_x
_atom_site_fract_y
_atom_site_fract_z
_atom_site_occupancy
_atom_site_U_iso_or_equiv
Ni2 Ni 0 0.5 0.25 1 0.0
Ni1 Ni 0 0 0.5 1 0.0
V1 V 0 0 0 1 0.0
